data_7150398
loop_
_publ_author_name
'Loeb, Stephen J.'
'Tiburcio, Jorge'
'Vella, Sarah J.'
'Wisner, James A.'

_publ_section_title
;
 A versatile template for the formation of [2]pseudorotaxanes.
 1,2-Bis(pyridinium)ethane axles and 24-crown-8 ether wheels.
;
_journal_issue 4
_journal_name_full 'Organic &amp; biomolecular chemistry'
_journal_page_first 667
_journal_page_last 680
_journal_paper_doi 10.1039/b514528g
_journal_volume 4
_journal_year 2006
_chemical_formula_sum 'C28 H46 B2 F8 N2 O8'
_chemical_formula_weight 712.29
_chemical_name_systematic
;
?
;
_space_group_IT_number 14
_symmetry_cell_setting monoclinic
_symmetry_Int_Tables_number 14
_symmetry_space_group_name_Hall '-P 2ybc'
_symmetry_space_group_name_H-M 'P 1 21/c 1'
_atom_sites_solution_hydrogens geom
_atom_sites_solution_primary direct
_atom_sites_solution_secondary difmap
_audit_creation_method SHELXL-97
_cell_angle_alpha 90.00
_cell_angle_beta 93.572(4)
_cell_angle_gamma 90.00
_cell_formula_units_Z 8
_cell_length_a 17.433(5)
_cell_length_b 20.012(5)
_cell_length_c 19.631(5)
_cell_measurement_temperature 173(2)
_cell_measurement_theta_max 28.3
_cell_measurement_theta_min 1.5
_cell_volume 6835(3)
_computing_cell_refinement 'Bruker SAINT'
_computing_data_collection 'Bruker SMART'
_computing_data_reduction 'Bruker SHELXTL XPREP'
_computing_molecular_graphics 'Bruker SHELXTL XP'
_computing_publication_material 'Bruker SHELXTL XCIF'
_computing_structure_refinement 'SHELXL-97 (Sheldrick, 1997)'
_computing_structure_solution 'SHELXS-97 (Sheldrick, 1997)'
_diffrn_ambient_temperature 173(2)
_diffrn_measured_fraction_theta_full 0.999
_diffrn_measured_fraction_theta_max 0.999
_diffrn_measurement_device_type 'Bruker APEX CCD'
_diffrn_measurement_method 'hemisphere scans'
_diffrn_radiation_monochromator graphite
_diffrn_radiation_source 'fine-focus sealed tube'
_diffrn_radiation_type MoK\a
_diffrn_radiation_wavelength 0.71073
_diffrn_reflns_av_R_equivalents 0.1631
_diffrn_reflns_av_sigmaI/netI 0.1574
_diffrn_reflns_limit_h_max 17
_diffrn_reflns_limit_h_min -17
_diffrn_reflns_limit_k_max 20
_diffrn_reflns_limit_k_min -20
_diffrn_reflns_limit_l_max 19
_diffrn_reflns_limit_l_min -19
_diffrn_reflns_number 42093
_diffrn_reflns_theta_full 20.82
_diffrn_reflns_theta_max 20.82
_diffrn_reflns_theta_min 2.31
_diffrn_standards_decay_% <1
_diffrn_standards_number '50 standard frames at start and end'
_exptl_absorpt_coefficient_mu 0.126
_exptl_absorpt_correction_T_max 1.000000
_exptl_absorpt_correction_T_min 0.791230
_exptl_absorpt_correction_type empirical
_exptl_crystal_colour block
_exptl_crystal_density_diffrn 1.384
_exptl_crystal_density_meas ?
_exptl_crystal_density_method .
_exptl_crystal_description white
_exptl_crystal_F_000 2992
_exptl_crystal_size_max 0.28
_exptl_crystal_size_mid 0.20
_exptl_crystal_size_min 0.14
_refine_diff_density_max 0.529
_refine_diff_density_min -0.435
_refine_diff_density_rms 0.061
_refine_ls_extinction_method none
_refine_ls_goodness_of_fit_ref 1.024
_refine_ls_hydrogen_treatment mixed
_refine_ls_matrix_type full
_refine_ls_number_parameters 901
_refine_ls_number_reflns 7150
_refine_ls_number_restraints 42
_refine_ls_restrained_S_all 1.051
_refine_ls_R_factor_all 0.1374
_refine_ls_R_factor_gt 0.0684
_refine_ls_shift/su_max 0.000
_refine_ls_shift/su_mean 0.000
_refine_ls_structure_factor_coef Fsqd
_refine_ls_weighting_details 'calc w=1/[\s^2^(Fo^2^)+(0.0031P)^2^+9.1044P] where P=(Fo^2^+2Fc^2^)/3'
_refine_ls_weighting_scheme calc
_refine_ls_wR_factor_gt 0.1509
_refine_ls_wR_factor_ref 0.1851
_reflns_number_gt 4120
_reflns_number_total 7150
_reflns_threshold_expression >2sigma(I)
_cod_data_source_file b514528g.txt
_cod_data_source_block '[2]pseudorotaxane[(1,2-bis(pyridinium)ethane)-24C8][BF4]2'
_cod_original_cell_volume 6836(3)
_cod_original_sg_symbol_H-M P2(1)/c
_cod_database_code 7150398

loop_
_symmetry_equiv_pos_as_xyz
'x, y, z'
'-x, y+1/2, -z+1/2'
'-x, -y, -z'
'x, -y-1/2, z-1/2'

loop_
_atom_site_label
_atom_site_type_symbol
_atom_site_fract_x
_atom_site_fract_y
_atom_site_fract_z
_atom_site_U_iso_or_equiv
_atom_site_adp_type
_atom_site_occupancy
_atom_site_symmetry_multiplicity
_atom_site_calc_flag
_atom_site_refinement_flags
_atom_site_disorder_assembly
_atom_site_disorder_group
N1 N 0.1866(3) 0.1967(2) 0.7718(3) 0.0217(13) Uani 1 1 d . . .
N2 N 0.2877(3) 0.0504(2) 0.6993(3) 0.0222(14) Uani 1 1 d . . .
C1 C 0.1730(4) 0.1908(3) 0.8375(4) 0.0335(19) Uani 1 1 d . . .
H1A H 0.2043 0.1622 0.8661 0.040 Uiso 1 1 calc R . .
C2 C 0.1144(5) 0.2255(4) 0.8640(4) 0.040(2) Uani 1 1 d . . .
H2A H 0.1034 0.2198 0.9105 0.048 Uiso 1 1 calc R . .
C3 C 0.0715(4) 0.2688(3) 0.8225(5) 0.046(2) Uani 1 1 d . . .
H3A H 0.0324 0.2952 0.8407 0.056 Uiso 1 1 calc R . .
C4 C 0.0855(4) 0.2735(3) 0.7557(5) 0.037(2) Uani 1 1 d . . .
H4A H 0.0550 0.3024 0.7268 0.045 Uiso 1 1 calc R . .
C5 C 0.1430(4) 0.2371(3) 0.7294(4) 0.0319(19) Uani 1 1 d . . .
H5A H 0.1523 0.2400 0.6823 0.038 Uiso 1 1 calc R . .
C6 C 0.2494(4) 0.1578(3) 0.7443(3) 0.0287(18) Uani 1 1 d . . .
H6A H 0.2940 0.1570 0.7781 0.034 Uiso 1 1 calc R . .
H6B H 0.2658 0.1796 0.7023 0.034 Uiso 1 1 calc R . .
C7 C 0.2239(4) 0.0865(3) 0.7280(3) 0.0254(17) Uani 1 1 d . . .
H7A H 0.2089 0.0640 0.7700 0.030 Uiso 1 1 calc R . .
H7B H 0.1789 0.0869 0.6947 0.030 Uiso 1 1 calc R . .
C8 C 0.2924(4) 0.0485(3) 0.6320(4) 0.0344(19) Uani 1 1 d . . .
H8A H 0.2534 0.0687 0.6029 0.041 Uiso 1 1 calc R . .
C9 C 0.3527(5) 0.0180(4) 0.6047(4) 0.053(2) Uani 1 1 d . . .
H9A H 0.3566 0.0178 0.5566 0.063 Uiso 1 1 calc R . .
C10 C 0.4081(4) -0.0126(4) 0.6463(6) 0.052(2) Uani 1 1 d . . .
H10A H 0.4495 -0.0355 0.6274 0.062 Uiso 1 1 calc R . .
C11 C 0.4031(5) -0.0096(4) 0.7156(5) 0.047(2) Uani 1 1 d . . .
H11A H 0.4415 -0.0296 0.7454 0.057 Uiso 1 1 calc R . .
C12 C 0.3422(4) 0.0222(3) 0.7411(4) 0.0338(19) Uani 1 1 d . . .
H12A H 0.3383 0.0246 0.7891 0.041 Uiso 1 1 calc R . .
O1 O 0.2943(3) 0.2410(3) 0.6106(3) 0.0650(18) Uani 1 1 d . . .
O2 O 0.4205(3) 0.1750(2) 0.6930(2) 0.0384(13) Uani 1 1 d . . .
O3 O 0.4184(3) 0.1438(2) 0.8440(2) 0.0335(12) Uani 1 1 d . . .
O4 O 0.2935(2) 0.1113(2) 0.9318(2) 0.0338(12) Uani 1 1 d . . .
O5 O 0.1852(2) 0.0105(2) 0.8675(2) 0.0314(12) Uani 1 1 d . . .
O6 O 0.0557(2) 0.0838(2) 0.7982(2) 0.0269(11) Uani 1 1 d . . .
O7 O 0.0512(2) 0.1190(2) 0.6474(2) 0.0235(11) Uani 1 1 d . . .
O8 O 0.1764(3) 0.1472(2) 0.5586(2) 0.0379(13) Uani 1 1 d . . .
C13 C 0.2242(6) 0.1883(5) 0.5197(4) 0.079(3) Uani 1 1 d . . .
H13A H 0.2689 0.1612 0.5078 0.095 Uiso 1 1 calc R . .
H13B H 0.1949 0.1997 0.4765 0.095 Uiso 1 1 calc R . .
C14 C 0.2505(6) 0.2445(6) 0.5474(5) 0.124(5) Uani 1 1 d . . .
H14A H 0.2060 0.2741 0.5537 0.149 Uiso 1 1 calc R . .
H14B H 0.2826 0.2666 0.5141 0.149 Uiso 1 1 calc R . .
C15 C 0.3735(4) 0.2520(4) 0.6064(4) 0.055(2) Uani 1 1 d . . .
H15A H 0.3823 0.2976 0.5891 0.066 Uiso 1 1 calc R . .
H15B H 0.3945 0.2196 0.5743 0.066 Uiso 1 1 calc R . .
C16 C 0.4134(4) 0.2439(4) 0.6752(4) 0.049(2) Uani 1 1 d . . .
H16A H 0.4651 0.2644 0.6755 0.059 Uiso 1 1 calc R . .
H16B H 0.3840 0.2674 0.7095 0.059 Uiso 1 1 calc R . .
C17 C 0.4830(4) 0.1629(4) 0.7421(4) 0.045(2) Uani 1 1 d . . .
H17A H 0.5294 0.1849 0.7260 0.054 Uiso 1 1 calc R . .
H17B H 0.4932 0.1142 0.7435 0.054 Uiso 1 1 calc R . .
C18 C 0.4725(4) 0.1858(4) 0.8127(4) 0.039(2) Uani 1 1 d . . .
H18A H 0.5224 0.1845 0.8397 0.047 Uiso 1 1 calc R . .
H18B H 0.4538 0.2325 0.8119 0.047 Uiso 1 1 calc R . .
C19 C 0.4161(4) 0.1581(3) 0.9144(3) 0.0352(19) Uani 1 1 d . . .
H19A H 0.3907 0.2018 0.9204 0.042 Uiso 1 1 calc R . .
H19B H 0.4692 0.1611 0.9353 0.042 Uiso 1 1 calc R . .
C20 C 0.3735(4) 0.1052(3) 0.9489(3) 0.0282(18) Uani 1 1 d . . .
H20A H 0.3916 0.0608 0.9346 0.034 Uiso 1 1 calc R . .
H20B H 0.3834 0.1091 0.9989 0.034 Uiso 1 1 calc R . .
C21 C 0.2479(4) 0.0655(3) 0.9672(3) 0.0317(19) Uani 1 1 d . . .
H21A H 0.1974 0.0861 0.9746 0.038 Uiso 1 1 calc R . .
H21B H 0.2736 0.0556 1.0125 0.038 Uiso 1 1 calc R . .
C22 C 0.2356(4) 0.0012(3) 0.9280(3) 0.0325(19) Uani 1 1 d . . .
H22A H 0.2858 -0.0159 0.9147 0.039 Uiso 1 1 calc R . .
H22B H 0.2131 -0.0325 0.9577 0.039 Uiso 1 1 calc R . .
C23 C 0.1063(4) 0.0051(3) 0.8815(3) 0.0338(19) Uani 1 1 d . . .
H23A H 0.0935 0.0393 0.9154 0.041 Uiso 1 1 calc R . .
H23B H 0.0963 -0.0395 0.9008 0.041 Uiso 1 1 calc R . .
C24 C 0.0568(4) 0.0150(3) 0.8165(3) 0.0335(19) Uani 1 1 d . . .
H24A H 0.0774 -0.0117 0.7793 0.040 Uiso 1 1 calc R . .
H24B H 0.0038 -0.0004 0.8231 0.040 Uiso 1 1 calc R . .
C25 C -0.0075(4) 0.1009(3) 0.7527(3) 0.0280(18) Uani 1 1 d . . .
H25A H -0.0130 0.1501 0.7526 0.034 Uiso 1 1 calc R . .
H25B H -0.0546 0.0819 0.7706 0.034 Uiso 1 1 calc R . .
C26 C -0.0026(3) 0.0780(3) 0.6805(3) 0.0213(16) Uani 1 1 d . . .
H26A H 0.0143 0.0308 0.6798 0.026 Uiso 1 1 calc R . .
H26B H -0.0538 0.0811 0.6559 0.026 Uiso 1 1 calc R . .
C27 C 0.0533(4) 0.1015(3) 0.5765(3) 0.0281(18) Uani 1 1 d . . .
H27A H 0.0002 0.0982 0.5557 0.034 Uiso 1 1 calc R . .
H27B H 0.0783 0.0573 0.5724 0.034 Uiso 1 1 calc R . .
C28 C 0.0964(4) 0.1524(3) 0.5400(3) 0.0320(19) Uani 1 1 d . . .
H28A H 0.0874 0.1459 0.4901 0.038 Uiso 1 1 calc R . .
H28B H 0.0779 0.1975 0.5515 0.038 Uiso 1 1 calc R . .
N101 N -0.3091(3) 0.1321(3) 0.6603(2) 0.0217(13) Uani 1 1 d . . .
N102 N -0.2026(3) 0.1289(3) 0.8320(2) 0.0178(13) Uani 1 1 d . . .
C101 C -0.3359(4) 0.1915(3) 0.6370(3) 0.0264(17) Uani 1 1 d . . .
H10B H -0.3107 0.2318 0.6509 0.032 Uiso 1 1 calc R . .
C102 C -0.3999(4) 0.1931(4) 0.5930(3) 0.037(2) Uani 1 1 d . . .
H10C H -0.4195 0.2346 0.5762 0.044 Uiso 1 1 calc R . .
C103 C -0.4358(4) 0.1349(4) 0.5733(3) 0.041(2) Uani 1 1 d . . .
H10D H -0.4804 0.1359 0.5429 0.050 Uiso 1 1 calc R . .
C104 C -0.4069(4) 0.0746(4) 0.5976(4) 0.037(2) Uani 1 1 d . . .
H10E H -0.4307 0.0337 0.5837 0.045 Uiso 1 1 calc R . .
C105 C -0.3439(4) 0.0748(3) 0.6416(3) 0.0280(18) Uani 1 1 d . . .
H10F H -0.3242 0.0337 0.6595 0.034 Uiso 1 1 calc R . .
C106 C -0.2407(3) 0.1305(3) 0.7092(3) 0.0232(17) Uani 1 1 d . . .
H10G H -0.2081 0.1702 0.7028 0.028 Uiso 1 1 calc R . .
H10H H -0.2098 0.0899 0.7017 0.028 Uiso 1 1 calc R . .
C107 C -0.2689(3) 0.1300(3) 0.7809(3) 0.0210(16) Uani 1 1 d . . .
H10I H -0.3005 0.1703 0.7877 0.025 Uiso 1 1 calc R . .
H10J H -0.3015 0.0902 0.7869 0.025 Uiso 1 1 calc R . .
C108 C -0.1822(4) 0.0716(3) 0.8642(3) 0.0223(17) Uani 1 1 d . . .
H10K H -0.2108 0.0321 0.8542 0.027 Uiso 1 1 calc R . .
C109 C -0.1209(4) 0.0696(3) 0.9109(3) 0.0291(18) Uani 1 1 d . . .
H10L H -0.1063 0.0289 0.9330 0.035 Uiso 1 1 calc R . .
C110 C -0.0807(4) 0.1273(3) 0.9254(3) 0.0307(18) Uani 1 1 d . . .
H11B H -0.0380 0.1267 0.9579 0.037 Uiso 1 1 calc R . .
C111 C -0.1020(4) 0.1856(3) 0.8931(3) 0.0270(18) Uani 1 1 d . . .
H11C H -0.0744 0.2257 0.9032 0.032 Uiso 1 1 calc R . .
C112 C -0.1637(4) 0.1856(3) 0.8458(3) 0.0205(16) Uani 1 1 d . . .
H11D H -0.1788 0.2258 0.8229 0.025 Uiso 1 1 calc R . .
O101 O -0.2439(3) 0.2998(2) 0.7461(2) 0.0337(12) Uani 1 1 d . . .
O102 O -0.1669(3) 0.2577(2) 0.6284(2) 0.0341(12) Uani 1 1 d . . .
O103 O -0.1581(3) 0.1232(2) 0.5690(2) 0.0350(12) Uani 1 1 d . . .
O104 O -0.1894(3) 0.0002(2) 0.6233(2) 0.0352(12) Uani 1 1 d . . .
O105 O -0.2474(3) -0.0327(2) 0.7504(2) 0.0317(12) Uani 1 1 d . . .
O106 O -0.3446(3) -0.0062(2) 0.8543(2) 0.0317(12) Uani 1 1 d . . .
O107 O -0.3625(3) 0.1304(2) 0.9081(2) 0.0354(13) Uani 1 1 d . . .
O108 O -0.3129(3) 0.2576(2) 0.8668(2) 0.0433(14) Uani 1 1 d . . .
C113 C -0.3385(6) 0.3103(4) 0.8243(6) 0.102(4) Uani 1 1 d . . .
H11E H -0.3842 0.2938 0.7970 0.122 Uiso 1 1 calc R . .
H11F H -0.3568 0.3458 0.8545 0.122 Uiso 1 1 calc R . .
C114 C -0.2940(6) 0.3399(5) 0.7811(5) 0.090(4) Uani 1 1 d . . .
H11Q H -0.2629 0.3740 0.8068 0.108 Uiso 1 1 calc R . .
H11R H -0.3277 0.3639 0.7468 0.108 Uiso 1 1 calc R . .
C115 C -0.1971(4) 0.3422(3) 0.7080(4) 0.039(2) Uani 1 1 d . . .
H11G H -0.1742 0.3777 0.7380 0.046 Uiso 1 1 calc R . .
H11H H -0.2288 0.3638 0.6706 0.046 Uiso 1 1 calc R . .
C116 C -0.1347(4) 0.3021(3) 0.6788(4) 0.039(2) Uani 1 1 d . . .
H11I H -0.0976 0.3323 0.6582 0.047 Uiso 1 1 calc R . .
H11J H -0.1068 0.2763 0.7156 0.047 Uiso 1 1 calc R . .
C117 C -0.1125(4) 0.2342(4) 0.5831(4) 0.041(2) Uani 1 1 d . . .
H11K H -0.0686 0.2131 0.6094 0.050 Uiso 1 1 calc R . .
H11L H -0.0926 0.2721 0.5569 0.050 Uiso 1 1 calc R . .
C118 C -0.1497(5) 0.1847(4) 0.5355(4) 0.046(2) Uani 1 1 d . . .
H11M H -0.2008 0.2015 0.5185 0.055 Uiso 1 1 calc R . .
H11N H -0.1181 0.1785 0.4958 0.055 Uiso 1 1 calc R . .
C119 C -0.1926(4) 0.0722(4) 0.5266(3) 0.039(2) Uani 1 1 d . . .
H11O H -0.1758 0.0768 0.4796 0.047 Uiso 1 1 calc R . .
H11P H -0.2493 0.0766 0.5249 0.047 Uiso 1 1 calc R . .
C120 C -0.1694(4) 0.0054(4) 0.5547(3) 0.040(2) Uani 1 1 d . . .
H12B H -0.1956 -0.0302 0.5270 0.048 Uiso 1 1 calc R . .
H12C H -0.1133 -0.0006 0.5524 0.048 Uiso 1 1 calc R . .
C121 C -0.1765(4) -0.0641(3) 0.6528(4) 0.038(2) Uani 1 1 d . . .
H12D H -0.1269 -0.0823 0.6393 0.046 Uiso 1 1 calc R . .
H12E H -0.2180 -0.0951 0.6368 0.046 Uiso 1 1 calc R . .
C122 C -0.1751(4) -0.0569(3) 0.7290(3) 0.0338(19) Uani 1 1 d . . .
H12F H -0.1636 -0.1008 0.7506 0.041 Uiso 1 1 calc R . .
H12G H -0.1338 -0.0255 0.7445 0.041 Uiso 1 1 calc R . .
C123 C -0.2945(4) -0.0836(3) 0.7767(4) 0.0355(19) Uani 1 1 d . . .
H12H H -0.2663 -0.1069 0.8150 0.043 Uiso 1 1 calc R . .
H12I H -0.3085 -0.1168 0.7406 0.043 Uiso 1 1 calc R . .
C124 C -0.3658(4) -0.0516(3) 0.8009(4) 0.039(2) Uani 1 1 d . . .
H12J H -0.3934 -0.0275 0.7627 0.047 Uiso 1 1 calc R . .
H12K H -0.4005 -0.0863 0.8177 0.047 Uiso 1 1 calc R . .
C125 C -0.4083(4) 0.0194(4) 0.8869(4) 0.038(2) Uani 1 1 d . . .
H12L H -0.4355 -0.0175 0.9088 0.046 Uiso 1 1 calc R . .
H12M H -0.4447 0.0406 0.8527 0.046 Uiso 1 1 calc R . .
C126 C -0.3823(4) 0.0699(3) 0.9397(3) 0.0351(19) Uani 1 1 d . . .
H12N H -0.4239 0.0782 0.9708 0.042 Uiso 1 1 calc R . .
H12O H -0.3371 0.0524 0.9672 0.042 Uiso 1 1 calc R . .
C127 C -0.3312(4) 0.1796(4) 0.9550(3) 0.043(2) Uani 1 1 d . . .
H12P H -0.2748 0.1738 0.9614 0.052 Uiso 1 1 calc R . .
H12Q H -0.3534 0.1739 0.9998 0.052 Uiso 1 1 calc R . .
C128 C -0.3491(4) 0.2474(4) 0.9280(4) 0.045(2) Uani 1 1 d . . .
H12R H -0.4054 0.2523 0.9196 0.054 Uiso 1 1 calc R . .
H12S H -0.3312 0.2813 0.9620 0.054 Uiso 1 1 calc R . .
B1 B 0.9261(5) 0.0987(4) 0.3619(4) 0.033(2) Uani 1 1 d . . .
F1 F 0.8949(3) 0.16194(19) 0.3677(2) 0.0635(14) Uani 1 1 d . . .
F2 F 0.9693(3) 0.0831(2) 0.4209(2) 0.0700(14) Uani 1 1 d . . .
F3 F 0.9727(3) 0.09798(19) 0.3070(2) 0.0548(12) Uani 1 1 d . . .
F4 F 0.8679(2) 0.05200(18) 0.35172(19) 0.0447(11) Uani 1 1 d . . .
B2 B 0.5679(5) 0.1195(4) 0.1248(4) 0.025(2) Uani 1 1 d . . .
F5 F 0.5158(2) 0.1370(2) 0.0726(2) 0.0546(12) Uani 1 1 d . . .
F6 F 0.5842(2) 0.0517(2) 0.1212(2) 0.0581(13) Uani 1 1 d . . .
F7 F 0.5378(2) 0.13118(19) 0.1872(2) 0.0494(12) Uani 1 1 d . . .
F8 F 0.6356(2) 0.1542(2) 0.1201(2) 0.0559(13) Uani 1 1 d . . .
B102 B 0.0766(5) 0.1268(4) 0.0726(5) 0.030(2) Uani 1 1 d . . .
F105 F 0.0373(5) 0.1556(5) 0.1161(3) 0.231(6) Uani 1 1 d . . .
F106 F 0.0358(4) 0.0729(3) 0.0502(4) 0.155(3) Uani 1 1 d . . .
F107 F 0.1418(3) 0.1050(3) 0.1007(3) 0.112(2) Uani 1 1 d . . .
F108 F 0.0814(3) 0.1634(3) 0.0148(3) 0.0901(19) Uani 1 1 d . . .
B101 B -0.4120(5) -0.1223(4) 0.5887(5) 0.057(3) Uani 1 1 d D . .
F101 F -0.3866(7) -0.0908(6) 0.5370(6) 0.135(7) Uani 0.60 1 d PD A -1
F102 F -0.3552(4) -0.1696(3) 0.6135(4) 0.054(2) Uani 0.60 1 d PD A -1
F103 F -0.4181(6) -0.0789(5) 0.6435(5) 0.058(3) Uani 0.60 1 d PD A -1
F104 F -0.4789(5) -0.1564(5) 0.5797(6) 0.088(4) Uani 0.60 1 d PD A -1
F501 F -0.4423(14) -0.0740(7) 0.5418(7) 0.151(11) Uani 0.40 1 d PD A -2
F502 F -0.4318(13) -0.1751(8) 0.5543(10) 0.177(13) Uani 0.40 1 d PD A -2
F503 F -0.3403(9) -0.1120(17) 0.5913(13) 0.55(5) Uani 0.40 1 d PD A -2
F504 F -0.4445(12) -0.1123(12) 0.6424(10) 0.139(11) Uani 0.40 1 d PD A -2

loop_
_atom_site_aniso_label
_atom_site_aniso_U_11
_atom_site_aniso_U_22
_atom_site_aniso_U_33
_atom_site_aniso_U_23
_atom_site_aniso_U_13
_atom_site_aniso_U_12
N1 0.016(3) 0.020(3) 0.029(4) 0.002(3) 0.006(3) 0.001(3)
N2 0.017(3) 0.023(3) 0.027(4) 0.004(3) 0.004(3) 0.003(3)
C1 0.046(5) 0.031(5) 0.024(5) 0.002(4) 0.006(4) 0.009(4)
C2 0.056(6) 0.029(5) 0.037(5) -0.005(4) 0.019(5) -0.003(4)
C3 0.034(5) 0.022(5) 0.086(8) -0.014(5) 0.024(5) 0.002(4)
C4 0.025(5) 0.031(5) 0.055(6) 0.011(4) -0.006(5) -0.001(4)
C5 0.034(5) 0.031(4) 0.031(5) 0.009(4) -0.004(4) -0.004(4)
C6 0.024(4) 0.032(4) 0.030(4) 0.005(4) 0.007(4) 0.003(4)
C7 0.019(4) 0.039(5) 0.019(4) 0.001(3) 0.005(3) 0.006(4)
C8 0.032(5) 0.048(5) 0.024(5) 0.002(4) 0.008(4) 0.015(4)
C9 0.049(6) 0.064(6) 0.048(6) -0.013(5) 0.032(5) 0.009(5)
C10 0.026(6) 0.028(5) 0.104(9) -0.001(5) 0.023(6) 0.012(4)
C11 0.021(5) 0.039(5) 0.081(8) 0.021(5) -0.005(5) -0.010(4)
C12 0.025(5) 0.031(4) 0.046(5) 0.012(4) 0.006(5) -0.005(4)
O1 0.042(4) 0.104(5) 0.047(4) 0.047(3) -0.014(3) -0.036(3)
O2 0.036(3) 0.046(3) 0.033(3) 0.004(3) -0.003(3) -0.013(2)
O3 0.037(3) 0.035(3) 0.028(3) -0.001(2) -0.001(2) -0.012(2)
O4 0.024(3) 0.042(3) 0.036(3) 0.013(2) 0.000(3) 0.003(2)
O5 0.022(3) 0.051(3) 0.021(3) 0.005(2) 0.003(2) 0.005(2)
O6 0.027(3) 0.029(3) 0.024(3) -0.002(2) -0.003(2) -0.005(2)
O7 0.020(3) 0.034(3) 0.016(3) -0.002(2) 0.003(2) -0.004(2)
O8 0.034(3) 0.045(3) 0.034(3) 0.010(2) 0.000(3) -0.007(3)
C13 0.114(9) 0.099(8) 0.025(5) 0.007(5) 0.012(6) -0.064(7)
C14 0.127(10) 0.165(12) 0.073(8) 0.082(8) -0.049(8) -0.100(9)
C15 0.040(6) 0.073(6) 0.052(6) 0.032(5) 0.006(5) -0.022(5)
C16 0.040(5) 0.045(6) 0.061(6) 0.020(4) -0.015(5) -0.023(4)
C17 0.027(5) 0.065(6) 0.041(5) 0.005(4) -0.002(4) -0.012(4)
C18 0.031(5) 0.048(5) 0.038(5) -0.002(4) -0.001(4) -0.005(4)
C19 0.046(5) 0.039(5) 0.020(5) -0.009(4) -0.002(4) 0.001(4)
C20 0.024(5) 0.037(5) 0.023(4) -0.004(3) 0.001(4) -0.002(4)
C21 0.029(5) 0.047(5) 0.019(4) 0.007(4) -0.001(4) 0.012(4)
C22 0.032(5) 0.042(5) 0.023(4) 0.011(4) -0.001(4) 0.003(4)
C23 0.026(5) 0.042(5) 0.032(5) 0.006(4) -0.004(4) -0.002(4)
C24 0.035(5) 0.037(5) 0.028(4) 0.001(4) -0.007(4) -0.007(4)
C25 0.019(4) 0.031(4) 0.033(5) 0.003(4) -0.001(4) 0.002(3)
C26 0.015(4) 0.027(4) 0.022(4) 0.006(3) 0.001(3) -0.003(3)
C27 0.021(4) 0.040(5) 0.023(5) -0.002(4) -0.002(4) -0.002(4)
C28 0.037(5) 0.032(4) 0.026(4) 0.003(4) -0.001(4) 0.005(4)
N101 0.015(3) 0.033(4) 0.017(3) -0.003(3) -0.001(3) 0.003(3)
N102 0.017(3) 0.022(3) 0.014(3) 0.002(3) 0.003(3) 0.000(3)
C101 0.028(5) 0.027(4) 0.024(4) 0.003(3) 0.004(4) 0.008(4)
C102 0.024(5) 0.056(6) 0.029(5) 0.016(4) -0.006(4) 0.004(4)
C103 0.024(5) 0.079(7) 0.020(4) 0.000(5) -0.008(4) -0.003(5)
C104 0.033(5) 0.045(5) 0.034(5) -0.017(4) -0.002(4) -0.001(4)
C105 0.028(5) 0.032(5) 0.023(4) -0.004(4) -0.003(4) -0.003(4)
C106 0.016(4) 0.033(4) 0.020(4) -0.002(3) 0.000(4) 0.003(3)
C107 0.015(4) 0.035(4) 0.014(4) -0.001(3) 0.002(3) 0.003(3)
C108 0.030(4) 0.018(4) 0.019(4) 0.007(3) 0.002(4) 0.001(3)
C109 0.030(5) 0.032(5) 0.024(4) 0.007(4) 0.000(4) 0.007(4)
C110 0.027(4) 0.040(5) 0.024(4) -0.003(4) -0.008(4) 0.006(4)
C111 0.026(5) 0.034(5) 0.021(4) -0.002(4) 0.001(4) -0.004(3)
C112 0.020(4) 0.022(4) 0.020(4) 0.004(3) 0.005(4) 0.002(3)
O101 0.043(3) 0.028(3) 0.031(3) 0.002(2) 0.007(3) 0.014(3)
O102 0.030(3) 0.037(3) 0.037(3) -0.008(2) 0.008(3) -0.002(2)
O103 0.042(3) 0.040(3) 0.024(3) 0.000(3) 0.000(2) -0.002(2)
O104 0.037(3) 0.035(3) 0.035(3) -0.005(2) 0.011(3) 0.004(2)
O105 0.030(3) 0.027(3) 0.039(3) 0.004(2) 0.004(3) 0.004(2)
O106 0.022(3) 0.039(3) 0.035(3) -0.005(2) 0.006(3) -0.008(2)
O107 0.046(3) 0.042(3) 0.019(3) 0.006(3) 0.004(2) -0.007(3)
O108 0.049(3) 0.051(4) 0.032(3) 0.005(3) 0.017(3) 0.016(3)
C113 0.087(8) 0.050(6) 0.177(12) 0.057(7) 0.082(8) 0.044(6)
C114 0.124(10) 0.088(8) 0.064(7) 0.036(6) 0.049(7) 0.074(8)
C115 0.060(6) 0.019(4) 0.035(5) 0.000(4) -0.005(5) -0.002(4)
C116 0.046(5) 0.035(5) 0.037(5) 0.007(4) 0.003(4) -0.017(4)
C117 0.048(5) 0.041(5) 0.038(5) 0.005(4) 0.020(5) 0.002(4)
C118 0.060(6) 0.053(6) 0.026(5) 0.010(4) 0.020(4) 0.013(5)
C119 0.034(5) 0.059(6) 0.025(4) -0.010(4) 0.002(4) -0.003(4)
C120 0.037(5) 0.062(6) 0.023(5) -0.017(4) 0.010(4) -0.001(4)
C121 0.034(5) 0.030(5) 0.050(6) -0.011(4) 0.002(4) 0.009(4)
C122 0.028(5) 0.028(4) 0.045(5) -0.002(4) -0.001(4) 0.005(4)
C123 0.044(5) 0.026(4) 0.036(5) -0.002(4) -0.001(4) -0.005(4)
C124 0.037(5) 0.039(5) 0.041(5) -0.007(4) 0.002(4) -0.014(4)
C125 0.033(5) 0.048(5) 0.035(5) 0.011(4) 0.007(4) -0.004(4)
C126 0.030(5) 0.045(5) 0.031(5) 0.012(4) 0.009(4) 0.003(4)
C127 0.040(5) 0.071(6) 0.019(4) -0.008(4) 0.003(4) -0.015(4)
C128 0.043(5) 0.054(6) 0.038(5) -0.021(4) 0.006(5) -0.005(4)
B1 0.052(6) 0.026(6) 0.021(6) -0.008(4) 0.000(5) -0.004(5)
F1 0.090(4) 0.030(3) 0.072(3) -0.014(2) 0.017(3) 0.007(2)
F2 0.073(3) 0.089(4) 0.045(3) -0.004(3) -0.022(3) 0.003(3)
F3 0.070(3) 0.052(3) 0.045(3) -0.015(2) 0.024(3) -0.018(2)
F4 0.046(3) 0.039(2) 0.049(3) 0.003(2) 0.002(2) -0.009(2)
B2 0.031(6) 0.025(5) 0.020(5) -0.012(4) 0.009(5) 0.004(4)
F5 0.041(3) 0.075(3) 0.047(3) 0.000(2) -0.007(2) 0.015(2)
F6 0.055(3) 0.039(3) 0.080(3) -0.012(2) 0.009(3) 0.014(2)
F7 0.056(3) 0.052(3) 0.042(3) 0.002(2) 0.020(2) 0.017(2)
F8 0.046(3) 0.078(3) 0.044(3) 0.004(2) 0.006(2) -0.037(3)
B102 0.016(5) 0.041(6) 0.031(6) -0.008(5) 0.000(5) -0.003(5)
F105 0.270(11) 0.341(12) 0.083(5) -0.053(6) 0.015(6) 0.225(10)
F106 0.189(7) 0.097(5) 0.166(6) 0.076(5) -0.101(6) -0.062(5)
F107 0.043(3) 0.221(7) 0.069(4) 0.059(4) -0.009(3) 0.019(4)
F108 0.080(4) 0.107(4) 0.077(4) 0.059(3) -0.035(3) -0.055(3)
B101 0.037(8) 0.072(9) 0.062(9) -0.007(9) 0.008(7) -0.021(7)
F101 0.185(14) 0.094(9) 0.140(13) 0.065(8) 0.126(11) 0.072(9)
F102 0.047(6) 0.031(4) 0.084(6) -0.003(4) -0.003(5) 0.012(4)
F103 0.069(8) 0.066(7) 0.035(6) -0.024(5) -0.022(5) 0.027(6)
F104 0.065(7) 0.075(8) 0.117(10) 0.017(7) -0.046(7) -0.022(6)
F501 0.36(3) 0.063(12) 0.032(9) -0.021(8) 0.017(15) -0.102(16)
F502 0.26(3) 0.077(13) 0.17(2) -0.061(13) -0.13(2) 0.094(16)
F503 0.052(16) 1.15(13) 0.43(6) -0.54(7) -0.02(3) -0.10(4)
F504 0.106(19) 0.20(3) 0.114(19) -0.009(19) 0.015(15) 0.011(18)

loop_
_atom_type_symbol
_atom_type_description
_atom_type_scat_dispersion_real
_atom_type_scat_dispersion_imag
_atom_type_scat_source
C C 0.0033 0.0016 'International Tables Vol C Tables 4.2.6.8 and 6.1.1.4'
H H 0.0000 0.0000 'International Tables Vol C Tables 4.2.6.8 and 6.1.1.4'
B B 0.0013 0.0007 'International Tables Vol C Tables 4.2.6.8 and 6.1.1.4'
N N 0.0061 0.0033 'International Tables Vol C Tables 4.2.6.8 and 6.1.1.4'
O O 0.0106 0.0060 'International Tables Vol C Tables 4.2.6.8 and 6.1.1.4'
F F 0.0171 0.0103 'International Tables Vol C Tables 4.2.6.8 and 6.1.1.4'

loop_
_geom_angle_atom_site_label_1
_geom_angle_atom_site_label_2
_geom_angle_atom_site_label_3
_geom_angle
_geom_angle_site_symmetry_1
_geom_angle_site_symmetry_3
_geom_angle_publ_flag
C1 N1 C5 121.3(6) . . ?
C1 N1 C6 119.3(6) . . ?
C5 N1 C6 119.4(6) . . ?
C8 N2 C12 120.7(6) . . ?
C8 N2 C7 119.3(5) . . ?
C12 N2 C7 119.9(6) . . ?
N1 C1 C2 120.5(7) . . ?
C1 C2 C3 119.0(7) . . ?
C4 C3 C2 119.6(7) . . ?
C3 C4 C5 120.7(7) . . ?
N1 C5 C4 118.7(7) . . ?
N1 C6 C7 111.0(5) . . ?
N2 C7 C6 108.9(5) . . ?
N2 C8 C9 120.2(7) . . ?
C8 C9 C10 120.0(8) . . ?
C11 C10 C9 119.1(8) . . ?
C12 C11 C10 119.0(7) . . ?
C11 C12 N2 120.8(7) . . ?
C15 O1 C14 114.8(7) . . ?
C16 O2 C17 112.4(5) . . ?
C19 O3 C18 111.0(5) . . ?
C20 O4 C21 113.6(5) . . ?
C23 O5 C22 112.2(5) . . ?
C25 O6 C24 113.0(4) . . ?
C26 O7 C27 110.8(4) . . ?
C28 O8 C13 114.6(6) . . ?
C14 C13 O8 118.1(8) . . ?
C13 C14 O1 118.3(9) . . ?
O1 C15 C16 109.6(6) . . ?
O2 C16 C15 110.8(6) . . ?
O2 C17 C18 116.4(6) . . ?
O3 C18 C17 110.0(6) . . ?
O3 C19 C20 110.3(5) . . ?
O4 C20 C19 110.1(5) . . ?
O4 C21 C22 111.5(5) . . ?
O5 C22 C21 111.8(5) . . ?
O5 C23 C24 109.7(5) . . ?
O6 C24 C23 109.8(5) . . ?
O6 C25 C26 115.8(5) . . ?
O7 C26 C25 109.3(5) . . ?
O7 C27 C28 110.2(5) . . ?
O8 C28 C27 110.1(5) . . ?
C105 N101 C101 121.5(5) . . ?
C105 N101 C106 119.4(5) . . ?
C101 N101 C106 119.1(5) . . ?
C112 N102 C108 120.7(5) . . ?
C112 N102 C107 119.2(5) . . ?
C108 N102 C107 120.1(5) . . ?
N101 C101 C102 119.1(6) . . ?
C103 C102 C101 120.0(7) . . ?
C102 C103 C104 119.7(6) . . ?
C105 C104 C103 118.8(7) . . ?
N101 C105 C104 120.9(6) . . ?
N101 C106 C107 107.8(5) . . ?
N102 C107 C106 110.1(5) . . ?
N102 C108 C109 120.9(6) . . ?
C108 C109 C110 119.0(6) . . ?
C111 C110 C109 120.1(6) . . ?
C110 C111 C112 119.3(6) . . ?
N102 C112 C111 120.1(6) . . ?
C114 O101 C115 108.3(6) . . ?
C116 O102 C117 113.2(5) . . ?
C118 O103 C119 113.9(5) . . ?
C120 O104 C121 114.3(5) . . ?
C123 O105 C122 113.7(5) . . ?
C125 O106 C124 113.0(5) . . ?
C126 O107 C127 113.6(5) . . ?
C113 O108 C128 118.4(6) . . ?
C114 C113 O108 122.7(8) . . ?
C113 C114 O101 117.9(8) . . ?
O101 C115 C116 109.7(5) . . ?
O102 C116 C115 109.7(6) . . ?
O102 C117 C118 109.4(6) . . ?
O103 C118 C117 110.1(6) . . ?
O103 C119 C120 109.3(5) . . ?
O104 C120 C119 109.9(6) . . ?
O104 C121 C122 108.2(5) . . ?
O105 C122 C121 111.3(5) . . ?
O105 C123 C124 108.5(5) . . ?
O106 C124 C123 108.9(5) . . ?
O106 C125 C126 110.2(6) . . ?
O107 C126 C125 110.3(5) . . ?
O107 C127 C128 109.6(6) . . ?
O108 C128 C127 110.1(6) . . ?
F2 B1 F3 109.5(7) . . ?
F2 B1 F1 109.6(6) . . ?
F3 B1 F1 109.0(6) . . ?
F2 B1 F4 109.0(6) . . ?
F3 B1 F4 109.9(6) . . ?
F1 B1 F4 109.9(7) . . ?
F5 B2 F8 110.6(6) . . ?
F5 B2 F7 110.4(6) . . ?
F8 B2 F7 110.4(6) . . ?
F5 B2 F6 109.8(6) . . ?
F8 B2 F6 108.1(6) . . ?
F7 B2 F6 107.5(6) . . ?
F105 B102 F107 111.2(8) . . ?
F105 B102 F106 106.7(9) . . ?
F107 B102 F106 107.4(8) . . ?
F105 B102 F108 112.4(8) . . ?
F107 B102 F108 115.8(7) . . ?
F106 B102 F108 102.5(6) . . ?
F101 B101 F104 118.5(10) . . ?
F101 B101 F103 110.3(9) . . ?
F104 B101 F103 108.0(9) . . ?
F101 B101 F502 94.7(13) . . ?
F104 B101 F502 46.9(10) . . ?
F103 B101 F502 152.2(12) . . ?
F101 B101 F102 109.0(8) . . ?
F104 B101 F102 106.4(7) . . ?
F103 B101 F102 103.5(7) . . ?
F502 B101 F102 78.1(10) . . ?
F101 B101 F504 141.4(13) . . ?
F104 B101 F504 75.9(12) . . ?
F103 B101 F504 35.3(11) . . ?
F502 B101 F504 117.0(13) . . ?
F102 B101 F504 99.2(13) . . ?
F101 B101 F503 64.4(14) . . ?
F104 B101 F503 158.3(14) . . ?
F103 B101 F503 89.4(12) . . ?
F502 B101 F503 112.8(12) . . ?
F102 B101 F503 55.5(16) . . ?
F504 B101 F503 116.1(12) . . ?
F101 B101 F501 44.8(10) . . ?
F104 B101 F501 88.6(10) . . ?
F103 B101 F501 91.9(9) . . ?
F502 B101 F501 98.1(9) . . ?
F102 B101 F501 153.5(12) . . ?
F504 B101 F501 105.6(11) . . ?
F503 B101 F501 104.1(12) . . ?

loop_
_geom_bond_atom_site_label_1
_geom_bond_atom_site_label_2
_geom_bond_distance
_geom_bond_site_symmetry_2
_geom_bond_publ_flag
N1 C1 1.331(8) . ?
N1 C5 1.359(8) . ?
N1 C6 1.473(7) . ?
N2 C8 1.330(8) . ?
N2 C12 1.340(8) . ?
N2 C7 1.468(7) . ?
C1 C2 1.365(9) . ?
C2 C3 1.379(10) . ?
C3 C4 1.352(10) . ?
C4 C5 1.367(9) . ?
C6 C7 1.522(8) . ?
C8 C9 1.355(9) . ?
C9 C10 1.370(10) . ?
C10 C11 1.370(10) . ?
C11 C12 1.359(10) . ?
O1 C15 1.406(8) . ?
O1 C14 1.416(10) . ?
O2 C16 1.426(7) . ?
O2 C17 1.430(7) . ?
O3 C19 1.415(7) . ?
O3 C18 1.430(8) . ?
O4 C20 1.419(7) . ?
O4 C21 1.423(7) . ?
O5 C23 1.424(7) . ?
O5 C22 1.443(7) . ?
O6 C25 1.416(7) . ?
O6 C24 1.421(7) . ?
O7 C26 1.432(7) . ?
O7 C27 1.438(7) . ?
O8 C28 1.424(7) . ?
O8 C13 1.426(9) . ?
C13 C14 1.319(12) . ?
C15 C16 1.489(9) . ?
C17 C18 1.482(9) . ?
C19 C20 1.481(8) . ?
C21 C22 1.507(8) . ?
C23 C24 1.509(8) . ?
C25 C26 1.498(8) . ?
C27 C28 1.478(8) . ?
N101 C105 1.338(7) . ?
N101 C101 1.347(7) . ?
N101 C106 1.485(7) . ?
N102 C112 1.340(7) . ?
N102 C108 1.347(7) . ?
N102 C107 1.483(7) . ?
C101 C102 1.368(8) . ?
C102 C103 1.367(9) . ?
C103 C104 1.381(9) . ?
C104 C105 1.353(8) . ?
C106 C107 1.519(8) . ?
C108 C109 1.364(8) . ?
C109 C110 1.370(8) . ?
C110 C111 1.369(8) . ?
C111 C112 1.378(8) . ?
O101 C114 1.398(9) . ?
O101 C115 1.423(8) . ?
O102 C116 1.419(7) . ?
O102 C117 1.422(8) . ?
O103 C118 1.408(8) . ?
O103 C119 1.427(7) . ?
O104 C120 1.415(7) . ?
O104 C121 1.423(7) . ?
O105 C123 1.424(7) . ?
O105 C122 1.436(7) . ?
O106 C125 1.413(8) . ?
O106 C124 1.419(7) . ?
O107 C126 1.413(7) . ?
O107 C127 1.431(7) . ?
O108 C113 1.399(9) . ?
O108 C128 1.407(8) . ?
C113 C114 1.323(11) . ?
C115 C116 1.493(9) . ?
C117 C118 1.482(9) . ?
C119 C120 1.493(9) . ?
C121 C122 1.501(9) . ?
C123 C124 1.501(9) . ?
C125 C126 1.498(9) . ?
C127 C128 1.482(9) . ?
B1 F2 1.378(9) . ?
B1 F3 1.390(9) . ?
B1 F1 1.385(9) . ?
B1 F4 1.386(9) . ?
B2 F5 1.372(8) . ?
B2 F8 1.376(9) . ?
B2 F7 1.382(8) . ?
B2 F6 1.390(8) . ?
B102 F105 1.267(9) . ?
B102 F107 1.306(9) . ?
B102 F106 1.350(9) . ?
B102 F108 1.357(9) . ?
B101 F101 1.296(11) . ?
B101 F104 1.353(11) . ?
B101 F103 1.393(12) . ?
B101 F502 1.288(15) . ?
B101 F102 1.432(10) . ?
B101 F504 1.244(16) . ?
B101 F503 1.263(15) . ?
B101 F501 1.415(16) . ?
